data_7706144
loop_
_publ_author_name
'Kobylarczyk, Jedrzej'
'Liberka, Michal'
'Stanek, Jan J.'
'Sieklucka, Barbara'
'Podgajny, Robert'

_publ_section_title
;
 Tuning of the phase transition between site selective SCO and
 intermetallic ET in trimetallic magnetic cyanido-bridged clusters.
;
_journal_issue 47
_journal_name_full 'Dalton transactions (Cambridge, England : 2003)'
_journal_page_first 17321
_journal_page_last 17330
_journal_paper_doi 10.1039/d0dt03340e
_journal_volume 49
_journal_year 2020
_chemical_formula_moiety 'C72 H96 Fe9 N48 O24 Re2 W4, 12(C H3 O H)'
_chemical_formula_sum 'C84 H144 Fe9 N48 O36 Re2 W4'
_chemical_formula_weight 4012.91
_space_group_crystal_system monoclinic
_space_group_IT_number 15
_space_group_name_Hall '-C 2yc'
_space_group_name_H-M_alt 'C 1 2/c 1'
_atom_sites_solution_hydrogens mixed
_atom_sites_solution_primary dual
_audit_creation_date 2020-10-23
_audit_creation_method
;
Olex2 1.3
(compiled 2020.07.31 svn.rc2a77460 for OlexSys, GUI svn.r6145)
;
_audit_update_record
;
2020-10-23 deposited with the CCDC.	2020-11-02 downloaded from the CCDC.
;
_cell_angle_alpha 90
_cell_angle_beta 113.5290(10)
_cell_angle_gamma 90
_cell_formula_units_Z 4
_cell_length_a 28.6105(9)
_cell_length_b 19.1986(6)
_cell_length_c 32.2988(10)
_cell_measurement_reflns_used 9997
_cell_measurement_temperature 100
_cell_measurement_theta_max 25.38
_cell_measurement_theta_min 2.43
_cell_volume 16266.1(9)
_computing_cell_refinement 'SAINT V8.40A (Bruker Nano, Inc., 2019)'
_computing_data_collection 'Bruker APEX3 Bruker-AXS'
_computing_data_reduction 'SAINT V8.40A (Bruker Nano, Inc., 2019)'
_computing_molecular_graphics 'Olex2 1.3 (Dolomanov et al., 2009)'
_computing_publication_material 'Olex2 1.3 (Dolomanov et al., 2009)'
_computing_structure_refinement 'SHELXL 2018/3 (Sheldrick, 2015)'
_computing_structure_solution 'SHELXT 2014/5 (Sheldrick, 2014)'
_diffrn_ambient_temperature 100
_diffrn_measured_fraction_theta_full 0.999
_diffrn_measured_fraction_theta_max 0.999
_diffrn_measurement_device_type 'Bruker APEX-II CCD'
_diffrn_measurement_method '\f and \w scans'
_diffrn_radiation_type MoK\a
_diffrn_radiation_wavelength 0.71073
_diffrn_reflns_av_R_equivalents 0.0414
_diffrn_reflns_av_unetI/netI 0.0292
_diffrn_reflns_Laue_measured_fraction_full 0.999
_diffrn_reflns_Laue_measured_fraction_max 0.999
_diffrn_reflns_limit_h_max 34
_diffrn_reflns_limit_h_min -34
_diffrn_reflns_limit_k_max 22
_diffrn_reflns_limit_k_min -22
_diffrn_reflns_limit_l_max 38
_diffrn_reflns_limit_l_min -38
_diffrn_reflns_number 73975
_diffrn_reflns_point_group_measured_fraction_full 0.999
_diffrn_reflns_point_group_measured_fraction_max 0.999
_diffrn_reflns_theta_full 25.026
_diffrn_reflns_theta_max 25.026
_diffrn_reflns_theta_min 2.397
_diffrn_source_current 22.0
_diffrn_source_power 0.99
_diffrn_source_voltage 45.0
_diffrn_standards_number 0
_exptl_absorpt_coefficient_mu 5.144
_exptl_absorpt_correction_T_max 0.7452
_exptl_absorpt_correction_T_min 0.5450
_exptl_absorpt_correction_type multi-scan
_exptl_absorpt_process_details
'SADABS-2016/2 (Bruker,2016/2) was used for absorption correction. wR2(int) was 0.0897 before and 0.0527 after correction. The Ratio of minimum to maximum transmission is 0.7313. The \l/2 correction factor is Not present.'
_exptl_crystal_colour green
_exptl_crystal_colour_primary green
_exptl_crystal_density_diffrn 1.639
_exptl_crystal_description block
_exptl_crystal_F_000 7808
_exptl_crystal_size_max 0.24
_exptl_crystal_size_mid 0.19
_exptl_crystal_size_min 0.09
_refine_diff_density_max 1.802
_refine_diff_density_min -1.302
_refine_diff_density_rms 0.152
_refine_ls_extinction_method none
_refine_ls_goodness_of_fit_ref 1.125
_refine_ls_hydrogen_treatment mixed
_refine_ls_matrix_type full
_refine_ls_number_parameters 983
_refine_ls_number_reflns 14365
_refine_ls_number_restraints 126
_refine_ls_restrained_S_all 1.132
_refine_ls_R_factor_all 0.0517
_refine_ls_R_factor_gt 0.0405
_refine_ls_shift/su_max 0.002
_refine_ls_shift/su_mean 0.000
_refine_ls_structure_factor_coef Fsqd
_refine_ls_weighting_details 'w=1/[\s^2^(Fo^2^)+(0.0178P)^2^+369.0439P] where P=(Fo^2^+2Fc^2^)/3'
_refine_ls_weighting_scheme calc
_refine_ls_wR_factor_gt 0.0872
_refine_ls_wR_factor_ref 0.0923
_reflns_Friedel_coverage 0.000
_reflns_number_gt 12316
_reflns_number_total 14365
_reflns_threshold_expression 'I > 2\s(I)'
_cod_data_source_file d0dt03340e2.cif
_cod_data_source_block 4LT
_cod_database_code 7706144
_shelx_shelxl_version_number 2018/3
_shelx_space_group_comment
;
The symmetry employed for this shelxl refinement is uniquely defined
by the following loop, which should always be used as a source of
symmetry information in preference to the above space-group names.
They are only intended as comments.
;
_shelx_estimated_absorpt_t_max 0.655
_shelx_estimated_absorpt_t_min 0.372
_olex2_refinement_description
;
1. Fixed Uiso
 At 1.5 times of:
  All C(H,H,H) groups, All O(H) groups, All O(H,H) groups
2. Shared sites
{Re2, W2}
{Re1, W1}
{Re3, W3}
3. Restrained distances
 O7M-C7M
 1.4 with sigma of 0.02
 C4M-O4M
 1.42 with sigma of 0.01
 C4N-O4M
 1.42 with sigma of 0.02
 O4M-H4M
 0.87 with sigma of 0.01
 O4M-H4MA
 0.87 with sigma of 0.01
 C3S-O3S
 1.4 with sigma of 0.02
 H4MA-O3S_$1
 2.2 with sigma of 0.02
 C7N-O7M
 1.4 with sigma of 0.02
 C7S-O7S
 1.4 with sigma of 0.02
 C6S-O6S
 1.4 with sigma of 0.02
 O1SA-C1S
 1.4 with sigma of 0.02
 O11S-C11S
 1.4 with sigma of 0.02
 C4S-O4S
 1.4 with sigma of 0.02
 O13S-C13S
 1.4 with sigma of 0.02
 C12S-O12S
 1.4 with sigma of 0.02
 C8S-O8S
 1.4 with sigma of 0.02
 O3M-H3M
 0.85 with sigma of 0.01
 O2M-H2M
 0.85 with sigma of 0.01
 O1M-H1M
 0.85 with sigma of 0.01
 O10M-H10M
 0.85 with sigma of 0.01
 O11M-H11M
 0.85 with sigma of 0.01
 O6M-H6M
 0.85 with sigma of 0.01
 O8M-H8M
 0.85 with sigma of 0.01
 O7M-H7MA
 0.85 with sigma of 0.01
 O7M-H7M
 0.85 with sigma of 0.01
 O9M-H9M
 0.85 with sigma of 0.01
 C9S-O9S
 1.4 with sigma of 0.02
 C10S-O10S
 1.4 with sigma of 0.02
 C5O-O5M
 1.4 with sigma of 0.02
 C5N-O5M
 1.4 with sigma of 0.02
 C5M-O5M
 1.4 with sigma of 0.02
 O16S-C16S
 1.4 with sigma of 0.02
 O1SB-C1S
 1.4 with sigma of 0.02
 O5M-H5MB
 0.87 with sigma of 0.01
 C12M-O12M
 1.4 with sigma of 0.02
 O5S-C5S
 1.4 with sigma of 0.02
 H12M-O12M
 0.85 with sigma of 0.02
 H5MA-O5M
 0.85 with sigma of 0.02
 H5M-O5M
 0.85 with sigma of 0.02
 O14S-C14S
 1.4 with sigma of 0.02
 C15S-O15S
 1.4 with sigma of 0.02
 C15B-W2
 2.13 with sigma of 0.02
 C15A-W2
 2.13 with sigma of 0.02
 C16A-W2
 2.13 with sigma of 0.02
 C16B-W2
 2.13 with sigma of 0.02
 C4M-H4M
 1.883624 with sigma of 0.02
 C4N-H4MA
 1.90256 with sigma of 0.02
 Fe3-H4MA
 2.756348 with sigma of 0.02
 Fe3-H4M
 2.721217 with sigma of 0.02
 C3M-H3M
 1.912633 with sigma of 0.02
 Fe2-H3M
 2.687356 with sigma of 0.02
 C2M-H2M
 1.891219 with sigma of 0.02
 Fe2-H2M
 2.742154 with sigma of 0.02
 C1M-H1M
 1.90549 with sigma of 0.02
 Fe2-H1M
 2.702069 with sigma of 0.02
 C10M-H10M
 1.89647 with sigma of 0.02
 Fe5-H10M
 2.680846 with sigma of 0.02
 C11M-H11M
 1.880003 with sigma of 0.02
 Fe5-H11M
 2.711672 with sigma of 0.02
 C6M-H6M
 1.870243 with sigma of 0.02
 Fe3-H6M
 2.661203 with sigma of 0.02
 C8M-H8M
 1.881713 with sigma of 0.02
 Fe4-H8M
 2.692691 with sigma of 0.02
 C7N-H7MA
 1.898861 with sigma of 0.02
 Fe4-H7MA
 2.752477 with sigma of 0.02
 C7M-H7M
 1.898284 with sigma of 0.02
 Fe4-H7M
 2.788086 with sigma of 0.02
 C9M-H9M
 1.924594 with sigma of 0.02
 Fe4-H9M
 2.767234 with sigma of 0.02
 C5O-H5MB
 1.904549 with sigma of 0.02
 Fe3-H5MB
 2.764044 with sigma of 0.02
 H12M-Fe5
 2.67 with sigma of 0.04
 O12S-H12M
 1.87 with sigma of 0.04
 H5MA-C5N
 1.87 with sigma of 0.04
 H5MA-Fe3
 2.67 with sigma of 0.04
 H5M-Fe3
 2.67 with sigma of 0.04
 C5M-H5M
 1.87 with sigma of 0.04
 H12M-C12M
 1.87 with sigma of 0.04
 H12C-H12M
 2 with sigma of 0.04
4. Rigid bond restraints
 O4M, C4N
 with sigma for 1-2 distances of 0.01 and sigma for 1-3 distances of 0.01
5. Uiso/Uaniso restraints and constraints
O6M \\sim C6M: within 3A with sigma of 0.01 and sigma for terminal atoms of
0.02 within 3A
O12M \\sim C12M: within 3A with sigma of 0.01 and sigma for terminal atoms of
0.02 within 3A
Uanis(C24) \\sim Ueq: with sigma of 0.01 and sigma for terminal atoms of 0.01
Uanis(N8) \\sim Ueq: with sigma of 0.1 and sigma for terminal atoms of 0.01
Uanis(C8) \\sim Ueq: with sigma of 0.01 and sigma for terminal atoms of 0.2
Uanis(C6M) \\sim Ueq: with sigma of 0.1 and sigma for terminal atoms of 0.02
Uanis(C15B) \\sim Ueq: with sigma of 0.02 and sigma for terminal atoms of 0.2
Uanis(C16B) \\sim Ueq: with sigma of 0.02 and sigma for terminal atoms of 0.2
Uanis(Re2) = Uanis(W2)
Uanis(Re1) = Uanis(W1)
Uanis(Re3) = Uanis(W3)
6. Others
 Fixed Sof: Re1(0.33333) Re2(0.33333) Re3(0.33333) W1(0.66667) W2(0.66667)
 W3(0.66667) H4M(0.5) H4MA(0.5) H5MB(0.3) H7M(0.5) H7MA(0.5) N15A(0.6)
 N16A(0.6) N15B(0.4) N16B(0.4) C15A(0.6) C16A(0.6) C15B(0.4) C16B(0.4) C4M(0.5)
 H4MB(0.5) H4MC(0.5) H4MD(0.5) C5M(0.3) H5MC(0.3) H5MD(0.3) H5ME(0.3) C7M(0.5)
 H7MB(0.5) H7MC(0.5) H7MD(0.5) C4N(0.5) H4NA(0.5) H4NB(0.5) H4NC(0.5) C5N(0.4)
 H5NA(0.4) H5NB(0.4) H5NC(0.4) C7N(0.5) H7NA(0.5) H7NB(0.5) H7NC(0.5) C5O(0.3)
 H5OA(0.3) H5OB(0.3) H5OC(0.3) O2S(0.25) C2S(0.25) O3S(0.25) C3S(0.25) O4S(0.5)
 C4S(0.5) O5S(0.125) C5S(0.125) H5M(0.3) H5MA(0.4) O6S(0.5) C6S(0.5) O7S(0.75)
 C7S(0.75) O8S(0.25) C8S(0.25) O9S(0.5) C9S(0.5) O10S(0.25) C10S(0.25)
 O11S(0.75) C11S(0.75) O12S(0.5) C12S(0.5) O13S(0.25) C13S(0.25) O14S(0.25)
 C14S(0.25) O15S(0.25) C15S(0.25) O16S(0.125) C16S(0.125) O1SA(0.25) O1SB(0.25)
 C1S(0.5)
7.a Idealised Me refined as rotating group:
 C1M(H1MA,H1MB,H1MC), C2M(H2MA,H2MB,H2MC), C3M(H3MA,H3MB,H3MC), C4M(H4MB,H4MC,
 H4MD), C5M(H5MC,H5MD,H5ME), C6M(H6MA,H6MB,H6MC), C7M(H7MB,H7MC,H7MD), C8M(H8MA,
 H8MB,H8MC), C9M(H9MA,H9MB,H9MC), C10M(H10A,H10B,H10C), C11M(H11A,H11B,H11C),
 C12M(H12A,H12B,H12C), C4N(H4NA,H4NB,H4NC), C5N(H5NA,H5NB,H5NC), C7N(H7NA,H7NB,
 H7NC), C5O(H5OA,H5OB,H5OC)
;
_olex2_submission_special_instructions 'No special instructions were received'

loop_
_space_group_symop_operation_xyz
'x, y, z'
'-x, y, -z+1/2'
'x+1/2, y+1/2, z'
'-x+1/2, y+1/2, -z+1/2'
'-x, -y, -z'
'x, -y, z-1/2'
'-x+1/2, -y+1/2, -z'
'x+1/2, -y+1/2, z-1/2'

loop_
_atom_site_label
_atom_site_type_symbol
_atom_site_fract_x
_atom_site_fract_y
_atom_site_fract_z
_atom_site_U_iso_or_equiv
_atom_site_adp_type
_atom_site_occupancy
_atom_site_site_symmetry_order
_atom_site_calc_flag
_atom_site_refinement_flags_posn
_atom_site_refinement_flags_adp
_atom_site_refinement_flags_occupancy
_atom_site_disorder_assembly
_atom_site_disorder_group
Re1 Re 0.55806(2) 0.45069(2) 0.37245(2) 0.02065(7) Uani 0.3333 1 d . . P A 2
Re2 Re 0.57836(2) 0.83136(2) 0.37908(2) 0.02514(8) Uani 0.3333 1 d . . P B 2
Re3 Re 0.32508(2) 0.65949(2) 0.26540(2) 0.01842(7) Uani 0.3333 1 d . . P C 2
W1 W 0.55806(2) 0.45069(2) 0.37245(2) 0.02065(7) Uani 0.6667 1 d . . P A 1
W2 W 0.57836(2) 0.83136(2) 0.37908(2) 0.02514(8) Uani 0.6667 1 d D . P B 1
W3 W 0.32508(2) 0.65949(2) 0.26540(2) 0.01842(7) Uani 0.6667 1 d . . P C 1
Fe1 Fe 0.500000 0.64716(6) 0.250000 0.0129(3) Uani 1 2 d S T P . .
Fe2 Fe 0.39329(4) 0.91998(5) 0.26704(4) 0.0285(3) Uani 1 1 d D . . . .
Fe3 Fe 0.47022(4) 0.65210(6) 0.43311(3) 0.0273(2) Uani 1 1 d D . . . .
Fe4 Fe 0.71631(4) 0.62614(6) 0.41009(4) 0.0274(2) Uani 1 1 d D . . . .
Fe5 Fe 0.36917(4) 0.38870(5) 0.25327(3) 0.0217(2) Uani 1 1 d D . . . .
O1M O 0.4173(2) 1.0236(3) 0.2658(2) 0.0475(16) Uani 1 1 d D . . . .
H1M H 0.405(2) 1.049(2) 0.2420(12) 0.071 Uiso 1 1 d D U . . .
O2M O 0.3773(2) 0.9498(3) 0.3234(2) 0.0500(18) Uani 1 1 d D . . . .
H2M H 0.374(3) 0.9916(10) 0.3311(15) 0.075 Uiso 1 1 d D U . . .
O3M O 0.3209(2) 0.9553(3) 0.2239(2) 0.0451(16) Uani 1 1 d D . . . .
H3M H 0.3067(16) 0.992(3) 0.228(2) 0.068 Uiso 1 1 d D U . . .
O4M O 0.4317(2) 0.5787(3) 0.4582(2) 0.0419(14) Uani 1 1 d D U . . .
H4M H 0.3992(13) 0.582(3) 0.452(4) 0.063 Uiso 0.5 1 d D U P D 1
H4MA H 0.4114(11) 0.5892(14) 0.4716(12) 0.063 Uiso 0.5 1 d D U P E 2
O5M O 0.4292(3) 0.7289(4) 0.4523(2) 0.0566(18) Uani 1 1 d D . . . .
H5MB H 0.3965(13) 0.733(9) 0.445(10) 0.085 Uiso 0.3 1 d D U P F 3
O6M O 0.5254(2) 0.6565(3) 0.49973(17) 0.0404(14) Uani 1 1 d D U . . .
H6M H 0.5177(12) 0.649(5) 0.5223(5) 0.061 Uiso 1 1 d D U . . .
O7M O 0.7299(3) 0.6225(4) 0.4798(2) 0.0532(18) Uani 1 1 d D . . . .
H7M H 0.730(8) 0.5891(14) 0.497(2) 0.080 Uiso 0.5 1 d D U P G 1
H7MA H 0.7565(17) 0.610(8) 0.5021(11) 0.080 Uiso 0.5 1 d D U P H 2
O8M O 0.7814(2) 0.6901(3) 0.42797(18) 0.0385(14) Uani 1 1 d D . . . .
H8M H 0.8052(18) 0.691(3) 0.4545(10) 0.058 Uiso 1 1 d D U . . .
O9M O 0.7647(3) 0.5381(3) 0.4233(2) 0.0482(16) Uani 1 1 d D . . . .
H9M H 0.793(2) 0.529(3) 0.445(2) 0.072 Uiso 1 1 d D U . . .
O10M O 0.2927(2) 0.3767(3) 0.20728(18) 0.0362(13) Uani 1 1 d D . . . .
H10M H 0.2848(9) 0.363(4) 0.1803(10) 0.054 Uiso 1 1 d D U . . .
O11M O 0.3455(2) 0.3608(3) 0.30595(18) 0.0370(14) Uani 1 1 d D . . . .
H11M H 0.325(3) 0.327(3) 0.3036(13) 0.056 Uiso 1 1 d D U . . .
O12M O 0.3804(2) 0.2813(3) 0.2490(2) 0.0486(16) Uani 1 1 d D U . . .
N1 N 0.52235(19) 0.5745(3) 0.29620(18) 0.0150(11) Uani 1 1 d . . . . .
N2 N 0.4464(2) 0.4020(3) 0.2996(2) 0.0258(14) Uani 1 1 d . . . . .
N3 N 0.6084(2) 0.4106(3) 0.3008(2) 0.0263(14) Uani 1 1 d . . . . .
N4 N 0.6532(3) 0.5585(4) 0.3960(2) 0.0452(19) Uani 1 1 d . . . . .
N5 N 0.5124(2) 0.5733(3) 0.4163(2) 0.0293(15) Uani 1 1 d . . . . .
N6 N 0.4987(3) 0.3773(4) 0.4297(2) 0.048(2) Uani 1 1 d . . . . .
N7 N 0.5759(6) 0.2838(5) 0.3718(5) 0.119(6) Uani 1 1 d . . . . .
N8 N 0.6441(6) 0.4188(7) 0.4716(5) 0.129(5) Uani 1 1 d . U . . .
N9 N 0.5267(2) 0.7172(3) 0.29780(18) 0.0159(12) Uani 1 1 d . . . . .
N10 N 0.6666(2) 0.7134(4) 0.3976(2) 0.0374(17) Uani 1 1 d . . . . .
N11 N 0.4063(2) 0.8928(4) 0.2089(2) 0.0340(16) Uani 1 1 d . . . . .
N12 N 0.4665(2) 0.8897(3) 0.3113(2) 0.0331(16) Uani 1 1 d . . . . .
N13 N 0.5088(3) 0.7306(3) 0.4133(2) 0.0297(15) Uani 1 1 d . . . . .
N14 N 0.6376(3) 0.8162(4) 0.4891(2) 0.0407(18) Uani 1 1 d . . . . .
N17 N 0.5660(2) 0.6495(3) 0.24577(17) 0.0140(11) Uani 1 1 d . . . . .
N18 N 0.3655(2) 0.8193(3) 0.2696(2) 0.0332(16) Uani 1 1 d . . . . .
N19 N 0.7081(2) 0.6286(3) 0.3417(2) 0.0292(15) Uani 1 1 d . . . . .
N20 N 0.3531(2) 0.4947(3) 0.2628(2) 0.0287(14) Uani 1 1 d . . . . .
N21 N 0.4112(2) 0.6434(3) 0.3681(2) 0.0299(15) Uani 1 1 d . . . . .
N22 N 0.2866(3) 0.7314(6) 0.3380(3) 0.079(3) Uani 1 1 d . . . . .
N23 N 0.2254(3) 0.7560(4) 0.2085(2) 0.0348(16) Uani 1 1 d . . . . .
N24 N 0.2295(3) 0.5648(4) 0.2634(3) 0.053(2) Uani 1 1 d . . . . .
N15A N 0.6920(8) 0.9092(13) 0.4157(8) 0.097(7) Uani 0.6 1 d . . P B 1
N16A N 0.5594(8) 0.9812(8) 0.4161(6) 0.074(5) Uani 0.6 1 d . . P B 1
N15B N 0.6656(12) 0.9496(13) 0.4120(8) 0.068(8) Uani 0.4 1 d . . P B 2
N16B N 0.5278(10) 0.9513(14) 0.4249(7) 0.065(7) Uani 0.4 1 d . . P B 2
C1 C 0.5333(3) 0.5314(4) 0.3218(2) 0.0191(14) Uani 1 1 d . . . . .
C2 C 0.4862(3) 0.4192(4) 0.3238(2) 0.0225(15) Uani 1 1 d . . . . .
C3 C 0.5910(3) 0.4242(4) 0.3258(2) 0.0210(15) Uani 1 1 d . . . . .
C4 C 0.6196(3) 0.5216(4) 0.3879(3) 0.0310(18) Uani 1 1 d . . . . .
C5 C 0.5293(3) 0.5318(4) 0.4011(2) 0.0228(15) Uani 1 1 d . . . . .
C6 C 0.5192(3) 0.4032(4) 0.4098(3) 0.0349(19) Uani 1 1 d . . . . .
C7 C 0.5697(4) 0.3430(5) 0.3726(4) 0.057(3) Uani 1 1 d . . . . .
C8 C 0.6140(4) 0.4305(6) 0.4365(4) 0.075(4) Uani 1 1 d . U . . .
C9 C 0.5457(2) 0.7550(3) 0.3266(2) 0.0177(14) Uani 1 1 d . . . . .
C10 C 0.6352(3) 0.7546(5) 0.3899(3) 0.0328(19) Uani 1 1 d . . . . .
C11 C 0.4106(3) 0.8714(4) 0.1775(3) 0.0271(17) Uani 1 1 d . . . . .
C12 C 0.5053(3) 0.8685(4) 0.3353(3) 0.0274(17) Uani 1 1 d . . . . .
C13 C 0.5326(3) 0.7670(4) 0.4013(2) 0.0234(16) Uani 1 1 d . . . . .
C14 C 0.6162(3) 0.8213(4) 0.4508(3) 0.0304(18) Uani 1 1 d . . . . .
C17 C 0.6040(2) 0.6540(3) 0.2428(2) 0.0171(14) Uani 1 1 d . . . . .
C18 C 0.3529(2) 0.7625(4) 0.2684(3) 0.0243(16) Uani 1 1 d . . . . .
C19 C 0.6965(3) 0.6391(4) 0.3039(2) 0.0213(15) Uani 1 1 d . . . . .
C20 C 0.3441(3) 0.5523(4) 0.2653(2) 0.0231(15) Uani 1 1 d . . . . .
C21 C 0.3811(3) 0.6466(4) 0.3325(3) 0.0248(16) Uani 1 1 d . . . . .
C22 C 0.3002(3) 0.7062(5) 0.3130(3) 0.045(2) Uani 1 1 d . . . . .
C23 C 0.2598(3) 0.7217(4) 0.2277(3) 0.0277(17) Uani 1 1 d . . . . .
C24 C 0.2634(3) 0.5971(4) 0.2641(3) 0.0311(18) Uani 1 1 d . U . . .
C15A C 0.6530(6) 0.8817(10) 0.4018(7) 0.051(5) Uani 0.6 1 d D . P B 1
C16A C 0.5666(8) 0.9290(8) 0.4034(6) 0.045(4) Uani 0.6 1 d D . P B 1
C15B C 0.6307(12) 0.9085(13) 0.3993(8) 0.038(6) Uani 0.4 1 d . U P B 2
C16B C 0.5446(10) 0.9095(12) 0.4086(8) 0.030(5) Uani 0.4 1 d . U P B 2
C1M C 0.4663(4) 1.0505(6) 0.2944(4) 0.077(4) Uani 1 1 d D . . . .
H1MA H 0.468116 1.100085 0.287930 0.116 Uiso 1 1 calc R U . . .
H1MB H 0.492879 1.025105 0.288674 0.116 Uiso 1 1 calc R U . . .
H1MC H 0.471559 1.044703 0.326073 0.116 Uiso 1 1 calc R U . . .
C2M C 0.3895(5) 0.9069(7) 0.3624(4) 0.073(4) Uani 1 1 d D . . . .
H2MA H 0.380238 0.858515 0.353076 0.109 Uiso 1 1 calc R U . . .
H2MB H 0.370460 0.922990 0.380001 0.109 Uiso 1 1 calc R U . . .
H2MC H 0.426141 0.909754 0.381035 0.109 Uiso 1 1 calc R U . . .
C3M C 0.2850(3) 0.9172(5) 0.1862(3) 0.051(2) Uani 1 1 d D . . . .
H3MA H 0.292597 0.924617 0.159546 0.076 Uiso 1 1 calc R U . . .
H3MB H 0.250373 0.933635 0.179973 0.076 Uiso 1 1 calc R U . . .
H3MC H 0.287432 0.867424 0.193520 0.076 Uiso 1 1 calc R U . . .
C4M C 0.4481(8) 0.5110(7) 0.4744(7) 0.052(5) Uani 0.5 1 d D . P I 1
H4MB H 0.460614 0.487419 0.453929 0.078 Uiso 0.5 1 calc R U P I 1
H4MC H 0.419448 0.484752 0.475905 0.078 Uiso 0.5 1 calc R U P I 1
H4MD H 0.475555 0.513898 0.504600 0.078 Uiso 0.5 1 calc R U P I 1
C5M C 0.3800(9) 0.728(3) 0.4516(16) 0.083(14) Uani 0.3 1 d D . P J 1
H5MC H 0.361332 0.769627 0.435443 0.124 Uiso 0.3 1 calc R U P J 1
H5MD H 0.382100 0.729124 0.482673 0.124 Uiso 0.3 1 calc R U P J 1
H5ME H 0.362052 0.686283 0.436323 0.124 Uiso 0.3 1 calc R U P J 1
C6M C 0.5765(4) 0.6769(8) 0.5151(4) 0.089(4) Uani 1 1 d D U . . .
H6MA H 0.588446 0.671300 0.490735 0.133 Uiso 1 1 calc R U . . .
H6MB H 0.597233 0.647909 0.540861 0.133 Uiso 1 1 calc R U . . .
H6MC H 0.579727 0.725878 0.524427 0.133 Uiso 1 1 calc R U . . .
C7M C 0.7330(9) 0.6872(11) 0.5035(7) 0.091(10) Uani 0.5 1 d D . P K 1
H7MB H 0.748471 0.723052 0.491383 0.137 Uiso 0.5 1 calc R U P K 1
H7MC H 0.753969 0.680597 0.535733 0.137 Uiso 0.5 1 calc R U P K 1
H7MD H 0.698686 0.702023 0.499544 0.137 Uiso 0.5 1 calc R U P K 1
C8M C 0.7869(4) 0.7485(6) 0.4036(3) 0.060(3) Uani 1 1 d D . . . .
H8MA H 0.759899 0.747940 0.373088 0.091 Uiso 1 1 calc R U . . .
H8MB H 0.820240 0.746622 0.401687 0.091 Uiso 1 1 calc R U . . .
H8MC H 0.784434 0.791270 0.419108 0.091 Uiso 1 1 calc R U . . .
C9M C 0.7479(6) 0.4773(8) 0.3937(5) 0.112(6) Uani 1 1 d D . . . .
H9MA H 0.763934 0.477816 0.371990 0.168 Uiso 1 1 calc R U . . .
H9MB H 0.710725 0.478572 0.377409 0.168 Uiso 1 1 calc R U . . .
H9MC H 0.757706 0.434708 0.411892 0.168 Uiso 1 1 calc R U . . .
C10M C 0.2483(3) 0.4023(5) 0.2116(3) 0.045(2) Uani 1 1 d D . . . .
H10A H 0.228414 0.430357 0.185016 0.067 Uiso 1 1 calc R U . . .
H10B H 0.258160 0.431079 0.238792 0.067 Uiso 1 1 calc R U . . .
H10C H 0.227550 0.362982 0.213876 0.067 Uiso 1 1 calc R U . . .
C11M C 0.3635(4) 0.3885(6) 0.3498(3) 0.059(3) Uani 1 1 d D . . . .
H11A H 0.380064 0.433434 0.350439 0.088 Uiso 1 1 calc R U . . .
H11B H 0.388183 0.356275 0.370860 0.088 Uiso 1 1 calc R U . . .
H11C H 0.334861 0.395161 0.358737 0.088 Uiso 1 1 calc R U . . .
C12M C 0.3540(6) 0.2326(7) 0.2196(6) 0.129(6) Uani 1 1 d D U . L 2
H12A H 0.360593 0.236363 0.192136 0.193 Uiso 1 1 calc R U . L 2
H12B H 0.317513 0.239252 0.211942 0.193 Uiso 1 1 calc R U . L 2
H12C H 0.364383 0.186438 0.233035 0.193 Uiso 1 1 calc DR U . L 2
C4N C 0.4171(10) 0.5104(9) 0.4391(10) 0.077(8) Uani 0.5 1 d D U P I 2
H4NA H 0.426456 0.504894 0.413211 0.116 Uiso 0.5 1 calc R U P I 2
H4NB H 0.380176 0.504753 0.429129 0.116 Uiso 0.5 1 calc R U P I 2
H4NC H 0.434721 0.475125 0.461925 0.116 Uiso 0.5 1 calc R U P I 2
C5N C 0.4052(13) 0.7866(13) 0.4266(10) 0.078(9) Uani 0.4 1 d D . P J 2
H5NA H 0.413661 0.789581 0.400055 0.117 Uiso 0.4 1 calc R U P J 2
H5NB H 0.416897 0.828911 0.444806 0.117 Uiso 0.4 1 calc R U P J 2
H5NC H 0.368251 0.782019 0.416779 0.117 Uiso 0.4 1 calc R U P J 2
C7N C 0.6882(7) 0.6244(14) 0.4951(6) 0.064(6) Uani 0.5 1 d D . P K 2
H7NA H 0.655836 0.631599 0.469129 0.097 Uiso 0.5 1 calc R U P K 2
H7NB H 0.693854 0.662634 0.516651 0.097 Uiso 0.5 1 calc R U P K 2
H7NC H 0.687005 0.580141 0.509792 0.097 Uiso 0.5 1 calc R U P K 2
C5O C 0.4540(14) 0.7902(15) 0.4767(13) 0.072(12) Uani 0.3 1 d D . P J 3
H5OA H 0.474677 0.777938 0.508159 0.108 Uiso 0.3 1 calc R U P J 3
H5OB H 0.428158 0.824560 0.475597 0.108 Uiso 0.3 1 calc R U P J 3
H5OC H 0.475897 0.810003 0.462866 0.108 Uiso 0.3 1 calc R U P J 3
O2S O 0.8316(11) 1.0479(16) 0.4329(10) 0.055(7) Uiso 0.25 1 d . . P M 1
C2S C 0.785(2) 1.077(3) 0.398(2) 0.074(19) Uiso 0.25 1 d . . P M 1
O3S O 0.8276(10) 1.0950(15) 0.4364(8) 0.052(7) Uiso 0.25 1 d D . P N 2
C3S C 0.7977(18) 1.064(3) 0.3946(12) 0.053(13) Uiso 0.25 1 d D . P N 2
O4S O 0.7534(8) 1.0049(11) 0.4722(7) 0.099(6) Uiso 0.5 1 d D . P . .
C4S C 0.7270(13) 1.0588(17) 0.4849(12) 0.111(11) Uiso 0.5 1 d D . P . .
O5S O 0.528(3) 1.158(3) 0.410(2) 0.08(2) Uiso 0.125 1 d D . P O 2
C5S C 0.552(2) 1.111(3) 0.445(2) 0.036(15) Uiso 0.125 1 d D . P O 2
H5M H 0.436(5) 0.7718(12) 0.450(7) 0.055 Uiso 0.3 1 d D U P P 1
H5MA H 0.411(4) 0.716(4) 0.467(4) 0.055 Uiso 0.4 1 d D U P Q 2
H12M H 0.401(2) 0.2611(15) 0.2737(10) 0.055 Uiso 1 1 d D U . . .
O6S O 0.4658(9) 1.0628(12) 0.4349(8) 0.122(8) Uiso 0.5 1 d D . P R 1
C6S C 0.5008(9) 1.1020(12) 0.4193(8) 0.066(6) Uiso 0.5 1 d D . P R 1
O7S O 0.3913(3) 1.0798(5) 0.3607(3) 0.052(2) Uiso 0.75 1 d D . P S 2
C7S C 0.3435(7) 1.1000(12) 0.3612(8) 0.113(7) Uiso 0.75 1 d D . P S 2
O8S O 0.4366(9) 1.1404(12) 0.1407(7) 0.041(6) Uiso 0.25 1 d D . P T 2
C8S C 0.4259(16) 1.110(2) 0.0990(10) 0.057(11) Uiso 0.25 1 d D . P T 2
O9S O 0.3997(7) 1.0850(10) 0.1864(6) 0.073(5) Uiso 0.5 1 d D . P U 1
C9S C 0.3475(8) 1.0814(16) 0.1603(10) 0.092(9) Uiso 0.5 1 d D . P U 1
O10S O 0.3799(10) 1.0851(12) 0.1897(7) 0.028(5) Uiso 0.25 1 d D . P V 2
C10S C 0.382(2) 1.067(3) 0.1498(12) 0.075(14) Uiso 0.25 1 d D . P V 2
O11S O 0.2616(3) 0.3169(5) 0.1252(3) 0.053(2) Uiso 0.75 1 d D . P . .
C11S C 0.2898(7) 0.2920(10) 0.1011(6) 0.092(6) Uiso 0.75 1 d D . P . .
O12S O 0.4094(8) 0.2048(11) 0.3222(7) 0.104(6) Uiso 0.5 1 d D . P W 1
C12S C 0.4485(9) 0.2309(13) 0.3628(7) 0.072(7) Uiso 0.5 1 d D . P W 1
O13S O 0.8455(10) 1.2039(13) 0.4733(8) 0.048(6) Uiso 0.25 1 d D . P X 2
C13S C 0.8438(15) 1.2515(18) 0.5047(12) 0.051(10) Uiso 0.25 1 d D . P X 2
O14S O 0.4761(11) 0.8544(16) 0.4915(10) 0.065(8) Uiso 0.25 1 d D . P Y 1
C14S C 0.5169(18) 0.891(3) 0.489(2) 0.094(18) Uiso 0.25 1 d D . P . .
O15S O 0.8553(15) 0.543(2) 0.4290(13) 0.101(12) Uiso 0.25 1 d D . P Z 2
C15S C 0.882(2) 0.510(3) 0.4707(17) 0.102(19) Uiso 0.25 1 d D . P . .
O16S O 0.788(2) 0.462(3) 0.499(2) 0.071(18) Uiso 0.125 1 d D . P A 1
C16S C 0.834(2) 0.491(4) 0.504(3) 0.047(18) Uiso 0.125 1 d D . P A 1
O1SA O 0.500000 0.2588(11) 0.250000 0.066(6) Uiso 0.5 2 d DS . P B 1
O1SB O 0.4633(14) 0.2254(19) 0.2299(8) 0.086(10) Uiso 0.25 1 d D . P B 2
C1S C 0.4799(9) 0.2319(13) 0.2776(7) 0.071(7) Uiso 0.5 1 d D . P . .

loop_
_atom_site_aniso_label
_atom_site_aniso_U_11
_atom_site_aniso_U_22
_atom_site_aniso_U_33
_atom_site_aniso_U_23
_atom_site_aniso_U_13
_atom_site_aniso_U_12
Re1 0.01995(14) 0.02256(15) 0.02055(14) 0.00394(12) 0.00927(11) 0.00076(11)
Re2 0.03147(16) 0.01855(15) 0.02351(15) -0.00484(12) 0.00899(13) -0.00407(12)
Re3 0.01291(13) 0.02187(15) 0.02394(15) -0.00505(11) 0.01099(11) -0.00402(11)
W1 0.01995(14) 0.02256(15) 0.02055(14) 0.00394(12) 0.00927(11) 0.00076(11)
W2 0.03147(16) 0.01855(15) 0.02351(15) -0.00484(12) 0.00899(13) -0.00407(12)
W3 0.01291(13) 0.02187(15) 0.02394(15) -0.00505(11) 0.01099(11) -0.00402(11)
Fe1 0.0119(6) 0.0140(6) 0.0154(6) 0.000 0.0083(5) 0.000
Fe2 0.0186(5) 0.0208(5) 0.0496(7) -0.0113(5) 0.0174(5) -0.0008(4)
Fe3 0.0337(6) 0.0340(6) 0.0181(5) -0.0002(4) 0.0145(5) 0.0018(5)
Fe4 0.0198(5) 0.0381(6) 0.0219(5) -0.0064(5) 0.0059(4) -0.0046(5)
Fe5 0.0214(5) 0.0197(5) 0.0269(5) -0.0011(4) 0.0126(4) -0.0057(4)
O1M 0.043(4) 0.028(3) 0.071(5) -0.002(3) 0.023(3) -0.006(3)
O2M 0.039(3) 0.048(4) 0.080(5) -0.031(4) 0.042(4) -0.012(3)
O3M 0.022(3) 0.037(3) 0.072(4) -0.015(3) 0.015(3) 0.006(3)
O4M 0.041(3) 0.051(4) 0.039(3) 0.001(3) 0.022(3) -0.010(3)
O5M 0.064(5) 0.060(5) 0.059(4) -0.008(4) 0.038(4) 0.013(4)
O6M 0.043(3) 0.063(4) 0.020(3) 0.005(3) 0.017(2) -0.013(3)
O7M 0.048(4) 0.079(5) 0.028(3) -0.009(3) 0.011(3) 0.008(4)
O8M 0.025(3) 0.048(4) 0.031(3) 0.000(3) 0.000(2) -0.011(3)
O9M 0.058(4) 0.039(4) 0.044(4) -0.002(3) 0.016(3) 0.005(3)
O10M 0.031(3) 0.040(3) 0.036(3) -0.012(3) 0.012(3) -0.006(3)
O11M 0.039(3) 0.047(4) 0.029(3) -0.006(3) 0.018(3) -0.024(3)
O12M 0.052(4) 0.021(3) 0.074(5) -0.001(3) 0.026(4) -0.004(3)
N1 0.014(3) 0.016(3) 0.019(3) -0.001(2) 0.011(2) -0.002(2)
N2 0.027(4) 0.029(3) 0.023(3) 0.005(3) 0.012(3) -0.005(3)
N3 0.029(3) 0.024(3) 0.027(3) 0.003(3) 0.013(3) 0.002(3)
N4 0.043(4) 0.064(5) 0.031(4) -0.012(4) 0.018(3) -0.017(4)
N5 0.034(4) 0.035(4) 0.022(3) 0.005(3) 0.015(3) 0.004(3)
N6 0.067(5) 0.050(5) 0.036(4) 0.006(4) 0.032(4) -0.007(4)
N7 0.190(14) 0.050(6) 0.207(15) 0.044(8) 0.176(13) 0.044(8)
N8 0.119(8) 0.108(8) 0.109(8) 0.048(6) -0.010(6) -0.026(7)
N9 0.014(3) 0.019(3) 0.020(3) 0.005(3) 0.011(2) 0.005(2)
N10 0.016(3) 0.056(5) 0.032(4) -0.018(3) 0.001(3) 0.002(3)
N11 0.022(3) 0.037(4) 0.044(4) 0.000(3) 0.014(3) 0.002(3)
N12 0.022(4) 0.032(4) 0.050(4) -0.012(3) 0.019(3) -0.002(3)
N13 0.038(4) 0.034(4) 0.019(3) 0.002(3) 0.013(3) 0.005(3)
N14 0.029(4) 0.046(5) 0.038(4) -0.008(3) 0.003(3) -0.008(3)
N17 0.015(3) 0.012(3) 0.016(3) 0.002(2) 0.006(2) 0.002(2)
N18 0.020(3) 0.027(4) 0.053(4) -0.014(3) 0.014(3) -0.001(3)
N19 0.017(3) 0.036(4) 0.033(4) -0.003(3) 0.009(3) -0.003(3)
N20 0.023(3) 0.031(4) 0.034(4) -0.006(3) 0.014(3) -0.003(3)
N21 0.032(4) 0.037(4) 0.024(4) -0.001(3) 0.013(3) 0.000(3)
N22 0.047(5) 0.136(10) 0.062(6) -0.042(6) 0.030(5) 0.001(6)
N23 0.028(4) 0.032(4) 0.046(4) -0.007(3) 0.017(3) 0.001(3)
N24 0.035(4) 0.041(5) 0.091(7) 0.006(4) 0.034(4) -0.007(4)
N15A 0.076(15) 0.091(17) 0.118(18) -0.043(15) 0.032(13) -0.054(13)
N16A 0.108(16) 0.039(10) 0.060(11) -0.022(8) 0.018(10) 0.012(9)
N15B 0.10(2) 0.044(14) 0.043(13) 0.008(12) 0.013(14) -0.041(15)
N16B 0.068(16) 0.066(17) 0.042(13) -0.014(12) 0.001(12) 0.035(14)
C1 0.020(3) 0.020(4) 0.020(4) 0.004(3) 0.011(3) 0.000(3)
C2 0.027(4) 0.023(4) 0.023(4) 0.005(3) 0.016(3) -0.004(3)
C3 0.024(4) 0.019(4) 0.019(3) 0.005(3) 0.007(3) 0.006(3)
C4 0.028(4) 0.037(5) 0.028(4) -0.008(3) 0.013(3) -0.015(4)
C5 0.027(4) 0.024(4) 0.019(4) 0.003(3) 0.010(3) -0.003(3)
C6 0.046(5) 0.038(5) 0.025(4) 0.005(4) 0.019(4) 0.001(4)
C7 0.085(8) 0.031(5) 0.092(8) 0.015(5) 0.073(7) 0.009(5)
C8 0.065(6) 0.066(6) 0.058(6) 0.035(5) -0.015(5) -0.016(5)
C9 0.020(3) 0.018(3) 0.017(3) -0.002(3) 0.010(3) 0.003(3)
C10 0.021(4) 0.046(5) 0.027(4) -0.018(4) 0.006(3) -0.017(4)
C11 0.019(4) 0.024(4) 0.039(5) 0.005(3) 0.013(3) 0.001(3)
C12 0.033(5) 0.022(4) 0.037(4) -0.014(3) 0.024(4) -0.009(3)
C13 0.032(4) 0.020(4) 0.016(3) -0.003(3) 0.009(3) 0.003(3)
C14 0.023(4) 0.030(4) 0.030(5) -0.009(3) 0.003(3) 0.002(3)
C17 0.015(3) 0.012(3) 0.025(4) 0.004(3) 0.009(3) 0.005(3)
C18 0.011(3) 0.028(4) 0.036(4) -0.013(3) 0.012(3) -0.002(3)
C19 0.014(3) 0.026(4) 0.026(4) 0.002(3) 0.010(3) -0.003(3)
C20 0.017(3) 0.031(4) 0.026(4) -0.007(3) 0.015(3) -0.010(3)
C21 0.022(4) 0.029(4) 0.029(4) -0.004(3) 0.016(4) -0.006(3)
C22 0.032(5) 0.069(7) 0.041(5) -0.016(5) 0.022(4) -0.003(4)
C23 0.020(4) 0.026(4) 0.040(5) -0.009(3) 0.016(3) -0.002(3)
C24 0.026(4) 0.027(4) 0.045(4) 0.000(3) 0.019(3) -0.003(3)
C15A 0.044(11) 0.044(12) 0.058(12) -0.022(10) 0.014(10) -0.022(9)
C16A 0.053(12) 0.030(10) 0.045(10) -0.002(8) 0.013(9) 0.005(8)
C15B 0.064(14) 0.024(11) 0.020(10) -0.009(9) 0.010(10) -0.010(11)
C16B 0.034(11) 0.023(11) 0.026(10) -0.006(8) 0.002(9) 0.014(9)
C1M 0.060(7) 0.060(7) 0.103(10) 0.003(7) 0.023(7) -0.033(6)
C2M 0.071(8) 0.090(9) 0.079(8) -0.037(7) 0.053(7) -0.023(7)
C3M 0.030(5) 0.050(6) 0.062(6) 0.004(5) 0.008(4) 0.001(4)
C4M 0.068(15) 0.042(12) 0.049(12) 0.010(10) 0.026(11) -0.010(10)
C5M 0.04(2) 0.12(4) 0.09(3) 0.00(3) 0.02(2) -0.02(2)
C6M 0.075(7) 0.123(9) 0.051(6) 0.025(6) 0.005(5) -0.046(7)
C7M 0.059(15) 0.16(3) 0.038(12) -0.036(16) 0.003(11) 0.024(17)
C8M 0.064(7) 0.070(7) 0.037(5) -0.007(5) 0.009(5) -0.032(6)
C9M 0.131(14) 0.096(12) 0.101(12) -0.016(9) 0.036(11) 0.045(10)
C10M 0.026(4) 0.046(5) 0.064(6) 0.005(5) 0.021(4) 0.002(4)
C11M 0.050(6) 0.092(8) 0.040(5) -0.014(5) 0.024(5) -0.032(6)
C12M 0.087(10) 0.076(9) 0.184(14) -0.053(10) 0.013(10) 0.016(8)
C4N 0.083(19) 0.042(12) 0.13(3) -0.008(13) 0.064(19) -0.015(12)
C5N 0.10(3) 0.051(18) 0.08(2) 0.017(16) 0.04(2) 0.029(18)
C7N 0.065(14) 0.102(19) 0.028(10) -0.018(11) 0.021(10) -0.003(13)
C5O 0.10(3) 0.05(2) 0.08(3) -0.01(2) 0.06(3) 0.00(2)

loop_
_atom_type_symbol
_atom_type_description
_atom_type_scat_dispersion_real
_atom_type_scat_dispersion_imag
_atom_type_scat_source
C C 0.0033 0.0016 'International Tables Vol C Tables 4.2.6.8 and 6.1.1.4'
H H 0.0000 0.0000 'International Tables Vol C Tables 4.2.6.8 and 6.1.1.4'
Fe Fe 0.3463 0.8444 'International Tables Vol C Tables 4.2.6.8 and 6.1.1.4'
N N 0.0061 0.0033 'International Tables Vol C Tables 4.2.6.8 and 6.1.1.4'
O O 0.0106 0.0060 'International Tables Vol C Tables 4.2.6.8 and 6.1.1.4'
Re Re -1.0185 7.2310 'International Tables Vol C Tables 4.2.6.8 and 6.1.1.4'
W W -0.8490 6.8722 'International Tables Vol C Tables 4.2.6.8 and 6.1.1.4'

loop_
_geom_angle_atom_site_label_1
_geom_angle_atom_site_label_2
_geom_angle_atom_site_label_3
_geom_angle
_geom_angle_site_symmetry_1
_geom_angle_site_symmetry_3
_geom_angle_publ_flag
C2 Re1 C1 73.4(3) . . ?
C2 Re1 C3 88.8(3) . . ?
C2 Re1 C4 145.7(3) . . ?
C2 Re1 C5 95.8(3) . . ?
C2 Re1 C6 74.2(3) . . ?
C3 Re1 C1 74.8(2) . . ?
C3 Re1 C5 146.6(3) . . ?
C3 Re1 C6 140.4(3) . . ?
C4 Re1 C1 73.0(3) . . ?
C4 Re1 C3 76.1(3) . . ?
C4 Re1 C5 81.8(3) . . ?
C4 Re1 C6 135.2(3) . . ?
C5 Re1 C1 74.9(3) . . ?
C5 Re1 C6 71.9(3) . . ?
C6 Re1 C1 130.2(3) . . ?
C7 Re1 C1 135.6(4) . . ?
C7 Re1 C2 80.0(4) . . ?
C7 Re1 C3 69.6(3) . . ?
C7 Re1 C4 121.1(4) . . ?
C7 Re1 C5 143.8(3) . . ?
C7 Re1 C6 72.3(3) . . ?
C8 Re1 C1 140.8(4) . . ?
C8 Re1 C2 144.8(4) . . ?
C8 Re1 C3 106.0(5) . . ?
C8 Re1 C4 69.5(4) . . ?
C8 Re1 C5 88.9(5) . . ?
C8 Re1 C6 74.2(4) . . ?
C8 Re1 C7 75.9(5) . . ?
C9 Re2 C16B 132.8(7) . . ?
C10 Re2 C9 73.7(3) . . ?
C10 Re2 C11 91.5(3) . 2_655 ?
C10 Re2 C12 146.1(3) . . ?
C10 Re2 C13 94.4(3) . . ?
C10 Re2 C14 74.6(3) . . ?
C10 Re2 C16B 147.7(6) . . ?
C11 Re2 C9 74.6(3) 2_655 . ?
C11 Re2 C12 75.5(3) 2_655 . ?
C11 Re2 C13 145.8(3) 2_655 . ?
C11 Re2 C14 141.4(3) 2_655 . ?
C11 Re2 C16B 111.6(7) 2_655 . ?
C12 Re2 C9 72.6(3) . . ?
C12 Re2 C14 133.6(3) . . ?
C12 Re2 C16B 64.8(6) . . ?
C13 Re2 C9 74.8(3) . . ?
C13 Re2 C12 81.1(3) . . ?
C13 Re2 C14 72.2(3) . . ?
C13 Re2 C16B 79.3(8) . . ?
C14 Re2 C9 131.7(3) . . ?
C14 Re2 C16B 73.3(6) . . ?
C15B Re2 C9 141.9(8) . . ?
C15B Re2 C10 92.0(9) . . ?
C15B Re2 C12 112.0(8) . . ?
C15B Re2 C13 142.7(7) . . ?
C15B Re2 C14 74.1(7) . . ?
C15B Re2 C16B 75.9(11) . . ?
C18 Re3 C17 72.3(2) . 2_655 ?
C18 Re3 C20 144.2(2) . . ?
C18 Re3 C21 86.9(3) . . ?
C18 Re3 C22 78.6(3) . . ?
C18 Re3 C23 74.4(3) . . ?
C19 Re3 C17 75.6(2) 2_655 2_655 ?
C19 Re3 C18 99.7(3) 2_655 . ?
C19 Re3 C20 77.6(3) 2_655 . ?
C19 Re3 C21 147.1(3) 2_655 . ?
C19 Re3 C22 143.4(3) 2_655 . ?
C19 Re3 C23 71.4(3) 2_655 . ?
C19 Re3 C24 89.1(3) 2_655 . ?
C20 Re3 C17 72.4(2) . 2_655 ?
C20 Re3 C21 78.5(3) . . ?
C20 Re3 C22 124.5(3) . . ?
C20 Re3 C23 134.8(3) . . ?
C21 Re3 C17 75.9(3) . 2_655 ?
C21 Re3 C22 69.4(3) . . ?
C21 Re3 C23 140.6(3) . . ?
C22 Re3 C17 135.4(3) . 2_655 ?
C22 Re3 C23 73.0(3) . . ?
C23 Re3 C17 127.6(3) . 2_655 ?
C24 Re3 C17 142.1(3) . 2_655 ?
C24 Re3 C18 145.3(3) . . ?
C24 Re3 C20 70.4(3) . . ?
C24 Re3 C21 103.7(3) . . ?
C24 Re3 C22 74.7(3) . . ?
C24 Re3 C23 76.9(3) . . ?
C2 W1 C1 73.4(3) . . ?
C2 W1 C3 88.8(3) . . ?
C2 W1 C4 145.7(3) . . ?
C2 W1 C5 95.8(3) . . ?
C2 W1 C6 74.2(3) . . ?
C3 W1 C1 74.8(2) . . ?
C3 W1 C5 146.6(3) . . ?
C3 W1 C6 140.4(3) . . ?
C4 W1 C1 73.0(3) . . ?
C4 W1 C3 76.1(3) . . ?
C4 W1 C5 81.8(3) . . ?
C4 W1 C6 135.2(3) . . ?
C5 W1 C1 74.9(3) . . ?
C5 W1 C6 71.9(3) . . ?
C6 W1 C1 130.2(3) . . ?
C7 W1 C1 135.6(4) . . ?
C7 W1 C2 80.0(4) . . ?
C7 W1 C3 69.6(3) . . ?
C7 W1 C4 121.1(4) . . ?
C7 W1 C5 143.8(3) . . ?
C7 W1 C6 72.3(3) . . ?
C8 W1 C1 140.8(4) . . ?
C8 W1 C2 144.8(4) . . ?
C8 W1 C3 106.0(5) . . ?
C8 W1 C4 69.5(4) . . ?
C8 W1 C5 88.9(5) . . ?
C8 W1 C6 74.2(4) . . ?
C8 W1 C7 75.9(5) . . ?
C9 W2 C15A 128.7(6) . . ?
C10 W2 C9 73.7(3) . . ?
C10 W2 C11 91.5(3) . 2_655 ?
C10 W2 C12 146.1(3) . . ?
C10 W2 C13 94.4(3) . . ?
C10 W2 C14 74.6(3) . . ?
C10 W2 C15A 70.7(6) . . ?
C11 W2 C9 74.6(3) 2_655 . ?
C11 W2 C12 75.5(3) 2_655 . ?
C11 W2 C13 145.8(3) 2_655 . ?
C11 W2 C14 141.4(3) 2_655 . ?
C11 W2 C15A 70.6(6) 2_655 . ?
C12 W2 C9 72.6(3) . . ?
C12 W2 C14 133.6(3) . . ?
C12 W2 C15A 130.1(6) . . ?
C13 W2 C9 74.8(3) . . ?
C13 W2 C12 81.1(3) . . ?
C13 W2 C14 72.2(3) . . ?
C13 W2 C15A 142.6(6) . . ?
C14 W2 C9 131.7(3) . . ?
C14 W2 C15A 70.8(6) . . ?
C16A W2 C9 144.5(5) . . ?
C16A W2 C10 141.5(6) . . ?
C16A W2 C11 95.7(6) . 2_655 ?
C16A W2 C12 71.9(6) . . ?
C16A W2 C13 100.3(6) . . ?
C16A W2 C14 76.4(5) . . ?
C16A W2 C15A 76.2(8) . . ?
C18 W3 C17 72.3(2) . 2_655 ?
C18 W3 C20 144.2(2) . . ?
C18 W3 C21 86.9(3) . . ?
C18 W3 C22 78.6(3) . . ?
C18 W3 C23 74.4(3) . . ?
C19 W3 C17 75.6(2) 2_655 2_655 ?
C19 W3 C18 99.7(3) 2_655 . ?
C19 W3 C20 77.6(3) 2_655 . ?
C19 W3 C21 147.1(3) 2_655 . ?
C19 W3 C22 143.4(3) 2_655 . ?
C19 W3 C23 71.4(3) 2_655 . ?
C19 W3 C24 89.1(3) 2_655 . ?
C20 W3 C17 72.4(2) . 2_655 ?
C20 W3 C21 78.5(3) . . ?
C20 W3 C22 124.5(3) . . ?
C20 W3 C23 134.8(3) . . ?
C21 W3 C17 75.9(3) . 2_655 ?
C21 W3 C22 69.4(3) . . ?
C21 W3 C23 140.6(3) . . ?
C22 W3 C17 135.4(3) . 2_655 ?
C22 W3 C23 73.0(3) . . ?
C23 W3 C17 127.6(3) . 2_655 ?
C24 W3 C17 142.1(3) . 2_655 ?
C24 W3 C18 145.3(3) . . ?
C24 W3 C20 70.4(3) . . ?
C24 W3 C21 103.7(3) . . ?
C24 W3 C22 74.7(3) . . ?
C24 W3 C23 76.9(3) . . ?
N1 Fe1 N1 88.9(3) . 2_655 ?
N1 Fe1 N9 176.3(2) . 2_655 ?
N1 Fe1 N9 176.3(2) 2_655 . ?
N1 Fe1 N9 89.0(2) . . ?
N1 Fe1 N9 89.0(2) 2_655 2_655 ?
N9 Fe1 N9 93.3(3) 2_655 . ?
N17 Fe1 N1 89.7(2) . 2_655 ?
N17 Fe1 N1 92.3(2) . . ?
N17 Fe1 N1 89.7(2) 2_655 . ?
N17 Fe1 N1 92.3(2) 2_655 2_655 ?
N17 Fe1 N9 90.7(2) 2_655 . ?
N17 Fe1 N9 87.4(2) 2_655 2_655 ?
N17 Fe1 N9 90.7(2) . 2_655 ?
N17 Fe1 N9 87.4(2) . . ?
N17 Fe1 N17 177.3(3) 2_655 . ?
O1M Fe2 O2M 86.8(3) . . ?
O1M Fe2 N11 92.4(3) . . ?
O3M Fe2 O1M 85.7(2) . . ?
O3M Fe2 O2M 89.4(3) . . ?
O3M Fe2 N11 88.1(3) . . ?
O3M Fe2 N18 92.0(3) . . ?
N11 Fe2 O2M 177.4(3) . . ?
N12 Fe2 O1M 91.8(3) . . ?
N12 Fe2 O2M 89.4(3) . . ?
N12 Fe2 O3M 177.2(3) . . ?
N12 Fe2 N11 93.1(3) . . ?
N12 Fe2 N18 90.5(3) . . ?
N18 Fe2 O1M 176.1(3) . . ?
N18 Fe2 O2M 90.0(3) . . ?
N18 Fe2 N11 90.6(3) . . ?
O5M Fe3 O4M 85.3(3) . . ?
O5M Fe3 N5 177.8(3) . . ?
O6M Fe3 O4M 85.9(2) . . ?
O6M Fe3 O5M 87.1(3) . . ?
O6M Fe3 N5 91.1(2) . . ?
O6M Fe3 N13 90.7(2) . . ?
O6M Fe3 N21 175.6(2) . . ?
N5 Fe3 O4M 93.3(2) . . ?
N13 Fe3 O4M 174.7(2) . . ?
N13 Fe3 O5M 90.5(3) . . ?
N13 Fe3 N5 90.7(2) . . ?
N21 Fe3 O4M 89.8(2) . . ?
N21 Fe3 O5M 91.7(3) . . ?
N21 Fe3 N5 90.0(2) . . ?
N21 Fe3 N13 93.6(2) . . ?
O7M Fe4 N10 93.0(3) . . ?
O8M Fe4 O7M 87.8(3) . . ?
O8M Fe4 O9M 88.5(3) . . ?
O8M Fe4 N4 176.4(3) . . ?
O8M Fe4 N10 92.5(3) . . ?
O8M Fe4 N19 89.5(2) . . ?
O9M Fe4 O7M 86.1(3) . . ?
O9M Fe4 N4 89.2(3) . . ?
O9M Fe4 N10 178.6(3) . . ?
O9M Fe4 N19 91.1(3) . . ?
N4 Fe4 O7M 89.3(3) . . ?
N4 Fe4 N10 89.7(3) . . ?
N4 Fe4 N19 93.4(3) . . ?
N19 Fe4 O7M 176.1(2) . . ?
N19 Fe4 N10 89.8(3) . . ?
O10M Fe5 O11M 88.0(2) . . ?
O10M Fe5 N2 179.4(2) . . ?
O10M Fe5 N3 90.7(2) . 2_655 ?
O10M Fe5 N20 89.1(2) . . ?
O11M Fe5 N20 88.2(2) . . ?
O12M Fe5 O10M 89.4(2) . . ?
O12M Fe5 O11M 85.0(3) . . ?
O12M Fe5 N2 91.2(3) . . ?
O12M Fe5 N3 92.0(3) . 2_655 ?
O12M Fe5 N20 173.1(3) . . ?
N2 Fe5 O11M 92.3(2) . . ?
N2 Fe5 N20 90.4(2) . . ?
N3 Fe5 O11M 176.7(2) 2_655 . ?
N3 Fe5 N2 89.1(2) 2_655 . ?
N3 Fe5 N20 94.7(2) 2_655 . ?
Fe2 O1M H1M 123(2) . . ?
C1M O1M Fe2 124.7(6) . . ?
C1M O1M H1M 107.9(19) . . ?
Fe2 O2M H2M 126(2) . . ?
C2M O2M Fe2 122.7(6) . . ?
C2M O2M H2M 107(2) . . ?
Fe2 O3M H3M 124.6(17) . . ?
C3M O3M Fe2 125.6(5) . . ?
C3M O3M H3M 109.3(16) . . ?
Fe3 O4M H4M 123(2) . . ?
Fe3 O4M H4MA 125.5(18) . . ?
C4M O4M Fe3 127.1(10) . . ?
C4M O4M H4M 108.0(19) . . ?
C4N O4M Fe3 122.9(11) . . ?
C4N O4M H4MA 106.5(17) . . ?
Fe3 O5M H5MB 129(2) . . ?
Fe3 O5M H5M 117(4) . . ?
Fe3 O5M H5MA 118(4) . . ?
C5M O5M Fe3 131(2) . . ?
C5M O5M H5M 106(4) . . ?
C5N O5M Fe3 125.3(14) . . ?
C5N O5M H5MA 107(4) . . ?
C5O O5M Fe3 121.4(16) . . ?
C5O O5M H5MB 109(2) . . ?
Fe3 O6M H6M 121.5(16) . . ?
C6M O6M Fe3 128.8(6) . . ?
C6M O6M H6M 109.5(16) . . ?
Fe4 O7M H7M 133(2) . . ?
Fe4 O7M H7MA 129(2) . . ?
C7M O7M Fe4 118.7(11) . . ?
C7M O7M H7M 108(2) . . ?
C7N O7M Fe4 121.9(9) . . ?
C7N O7M H7MA 107(2) . . ?
Fe4 O8M H8M 123.4(17) . . ?
C8M O8M Fe4 126.2(5) . . ?
C8M O8M H8M 108.5(18) . . ?
Fe4 O9M H9M 131.4(18) . . ?
C9M O9M Fe4 119.2(7) . . ?
C9M O9M H9M 109.3(18) . . ?
Fe5 O10M H10M 122.1(17) . . ?
C10M O10M Fe5 127.6(5) . . ?
C10M O10M H10M 109.1(17) . . ?
Fe5 O11M H11M 123.1(16) . . ?
C11M O11M Fe5 127.2(5) . . ?
C11M O11M H11M 109.6(16) . . ?
Fe5 O12M H12M 116(2) . . ?
C12M O12M Fe5 132.6(8) . . ?
C12M O12M H12M 109(2) . . ?
C1 N1 Fe1 177.2(6) . . ?
C2 N2 Fe5 170.1(6) . . ?
C3 N3 Fe5 171.9(6) . 2_655 ?
C4 N4 Fe4 178.7(7) . . ?
C5 N5 Fe3 169.9(6) . . ?
C9 N9 Fe1 174.7(5) . . ?
C10 N10 Fe4 171.7(7) . . ?
C11 N11 Fe2 172.6(7) . . ?
C12 N12 Fe2 175.2(6) . . ?
C13 N13 Fe3 172.1(6) . . ?
C17 N17 Fe1 176.9(5) . . ?
C18 N18 Fe2 173.2(6) . . ?
C19 N19 Fe4 167.0(6) . . ?
C20 N20 Fe5 175.8(6) . . ?
C21 N21 Fe3 171.7(7) . . ?
N1 C1 Re1 177.3(6) . . ?
N1 C1 W1 177.3(6) . . ?
N2 C2 Re1 175.8(6) . . ?
N2 C2 W1 175.8(6) . . ?
N3 C3 Re1 179.5(7) . . ?
N3 C3 W1 179.5(7) . . ?
N4 C4 Re1 178.6(8) . . ?
N4 C4 W1 178.6(8) . . ?
N5 C5 Re1 177.2(6) . . ?
N5 C5 W1 177.2(6) . . ?
N6 C6 Re1 179.4(8) . . ?
N6 C6 W1 179.4(8) . . ?
N7 C7 Re1 178.8(11) . . ?
N7 C7 W1 178.8(11) . . ?
N8 C8 Re1 179.0(13) . . ?
N8 C8 W1 179.0(13) . . ?
N9 C9 Re2 176.6(6) . . ?
N9 C9 W2 176.6(6) . . ?
N10 C10 Re2 177.3(7) . . ?
N10 C10 W2 177.3(7) . . ?
N11 C11 Re2 177.8(7) . 2_655 ?
N12 C12 Re2 178.3(7) . . ?
N12 C12 W2 178.3(7) . . ?
N13 C13 Re2 177.9(6) . . ?
N13 C13 W2 177.9(6) . . ?
N14 C14 Re2 178.4(7) . . ?
N14 C14 W2 178.4(7) . . ?
N17 C17 Re3 177.6(6) . 2_655 ?
N18 C18 Re3 176.6(6) . . ?
N18 C18 W3 176.6(6) . . ?
N19 C19 Re3 179.2(7) . 2_655 ?
N20 C20 Re3 176.4(7) . . ?
N20 C20 W3 176.4(7) . . ?
N21 C21 Re3 176.5(7) . . ?
N21 C21 W3 176.5(7) . . ?
N22 C22 Re3 179.4(11) . . ?
N22 C22 W3 179.4(11) . . ?
N23 C23 Re3 178.4(7) . . ?
N23 C23 W3 178.4(7) . . ?
N24 C24 Re3 178.5(7) . . ?
N24 C24 W3 178.5(7) . . ?
N15A C15A W2 177(2) . . ?
N16A C16A W2 179(2) . . ?
N15B C15B Re2 174(3) . . ?
N16B C16B Re2 179(2) . . ?
O1M C1M H1MA 109.5 . . ?
O1M C1M H1MB 109.5 . . ?
O1M C1M H1MC 109.5 . . ?
H1MA C1M H1MB 109.5 . . ?
H1MA C1M H1MC 109.5 . . ?
H1MB C1M H1MC 109.5 . . ?
O2M C2M H2MA 109.5 . . ?
O2M C2M H2MB 109.5 . . ?
O2M C2M H2MC 109.5 . . ?
H2MA C2M H2MB 109.5 . . ?
H2MA C2M H2MC 109.5 . . ?
H2MB C2M H2MC 109.5 . . ?
O3M C3M H3MA 109.5 . . ?
O3M C3M H3MB 109.5 . . ?
O3M C3M H3MC 109.5 . . ?
H3MA C3M H3MB 109.5 . . ?
H3MA C3M H3MC 109.5 . . ?
H3MB C3M H3MC 109.5 . . ?
O4M C4M H4MB 109.5 . . ?
O4M C4M H4MC 109.5 . . ?
O4M C4M H4MD 109.5 . . ?
H4MB C4M H4MC 109.5 . . ?
H4MB C4M H4MD 109.5 . . ?
H4MC C4M H4MD 109.5 . . ?
O5M C5M H5MC 109.5 . . ?
O5M C5M H5MD 109.5 . . ?
O5M C5M H5ME 109.5 . . ?
H5MC C5M H5MD 109.5 . . ?
H5MC C5M H5ME 109.5 . . ?
H5MD C5M H5ME 109.5 . . ?
O6M C6M H6MA 109.5 . . ?
O6M C6M H6MB 109.5 . . ?
O6M C6M H6MC 109.5 . . ?
H6MA C6M H6MB 109.5 . . ?
H6MA C6M H6MC 109.5 . . ?
H6MB C6M H6MC 109.5 . . ?
O7M C7M H7MB 109.5 . . ?
O7M C7M H7MC 109.5 . . ?
O7M C7M H7MD 109.5 . . ?
H7MB C7M H7MC 109.5 . . ?
H7MB C7M H7MD 109.5 . . ?
H7MC C7M H7MD 109.5 . . ?
O8M C8M H8MA 109.5 . . ?
O8M C8M H8MB 109.5 . . ?
O8M C8M H8MC 109.5 . . ?
H8MA C8M H8MB 109.5 . . ?
H8MA C8M H8MC 109.5 . . ?
H8MB C8M H8MC 109.5 . . ?
O9M C9M H9MA 109.5 . . ?
O9M C9M H9MB 109.5 . . ?
O9M C9M H9MC 109.5 . . ?
H9MA C9M H9MB 109.5 . . ?
H9MA C9M H9MC 109.5 . . ?
H9MB C9M H9MC 109.5 . . ?
O10M C10M H10A 109.5 . . ?
O10M C10M H10B 109.5 . . ?
O10M C10M H10C 109.5 . . ?
H10A C10M H10B 109.5 . . ?
H10A C10M H10C 109.5 . . ?
H10B C10M H10C 109.5 . . ?
O11M C11M H11A 109.5 . . ?
O11M C11M H11B 109.5 . . ?
O11M C11M H11C 109.5 . . ?
H11A C11M H11B 109.5 . . ?
H11A C11M H11C 109.5 . . ?
H11B C11M H11C 109.5 . . ?
O12M C12M H12A 109.5 . . ?
O12M C12M H12B 109.5 . . ?
O12M C12M H12C 109.5 . . ?
H12A C12M H12B 109.5 . . ?
H12A C12M H12C 109.5 . . ?
H12B C12M H12C 109.5 . . ?
O4M C4N H4NA 109.5 . . ?
O4M C4N H4NB 109.5 . . ?
O4M C4N H4NC 109.5 . . ?
H4NA C4N H4NB 109.5 . . ?
H4NA C4N H4NC 109.5 . . ?
H4NB C4N H4NC 109.5 . . ?
O5M C5N H5NA 109.5 . . ?
O5M C5N H5NB 109.5 . . ?
O5M C5N H5NC 109.5 . . ?
H5NA C5N H5NB 109.5 . . ?
H5NA C5N H5NC 109.5 . . ?
H5NB C5N H5NC 109.5 . . ?
O7M C7N H7NA 109.5 . . ?
O7M C7N H7NB 109.5 . . ?
O7M C7N H7NC 109.5 . . ?
H7NA C7N H7NB 109.5 . . ?
H7NA C7N H7NC 109.5 . . ?
H7NB C7N H7NC 109.5 . . ?
O5M C5O H5OA 109.5 . . ?
O5M C5O H5OB 109.5 . . ?
O5M C5O H5OC 109.5 . . ?
H5OA C5O H5OB 109.5 . . ?
H5OA C5O H5OC 109.5 . . ?
H5OB C5O H5OC 109.5 . . ?
O16S C4S O4S 105(5) 7_666 . ?
C4S O16S C16S 140(8) 7_666 . ?
C1S O1SA C1S 135(3) . 2_655 ?
C1S O1SB C1S 103(2) . 2_655 ?
O1SA C1S O1SB 42.6(13) . 2_655 ?

loop_
_geom_bond_atom_site_label_1
_geom_bond_atom_site_label_2
_geom_bond_distance
_geom_bond_site_symmetry_2
_geom_bond_publ_flag
Re1 C1 2.158(7) . ?
Re1 C2 2.117(7) . ?
Re1 C3 2.134(7) . ?
Re1 C4 2.121(8) . ?
Re1 C5 2.137(7) . ?
Re1 C6 2.143(8) . ?
Re1 C7 2.093(9) . ?
Re1 C8 2.086(10) . ?
Re2 C9 2.152(7) . ?
Re2 C10 2.117(9) . ?
Re2 C11 2.119(8) 2_655 ?
Re2 C12 2.124(9) . ?
Re2 C13 2.123(8) . ?
Re2 C14 2.139(8) . ?
Re2 C15B 2.02(3) . ?
Re2 C16B 2.20(2) . ?
Re3 C17 2.151(6) 2_655 ?
Re3 C18 2.119(7) . ?
Re3 C19 2.108(7) 2_655 ?
Re3 C20 2.129(8) . ?
Re3 C21 2.133(8) . ?
Re3 C22 2.134(8) . ?
Re3 C23 2.141(8) . ?
Re3 C24 2.118(7) . ?
W1 C1 2.158(7) . ?
W1 C2 2.117(7) . ?
W1 C3 2.134(7) . ?
W1 C4 2.121(8) . ?
W1 C5 2.137(7) . ?
W1 C6 2.143(8) . ?
W1 C7 2.093(9) . ?
W1 C8 2.086(10) . ?
W2 C9 2.152(7) . ?
W2 C10 2.117(9) . ?
W2 C11 2.119(8) 2_655 ?
W2 C12 2.124(9) . ?
W2 C13 2.123(8) . ?
W2 C14 2.139(8) . ?
W2 C15A 2.187(13) . ?
W2 C16A 2.110(14) . ?
W3 C17 2.151(6) 2_655 ?
W3 C18 2.119(7) . ?
W3 C19 2.108(7) 2_655 ?
W3 C20 2.129(8) . ?
W3 C21 2.133(8) . ?
W3 C22 2.134(8) . ?
W3 C23 2.141(8) . ?
W3 C24 2.118(7) . ?
Fe1 N1 1.954(6) . ?
Fe1 N1 1.954(6) 2_655 ?
Fe1 N9 1.957(6) 2_655 ?
Fe1 N9 1.957(6) . ?
Fe1 N17 1.947(5) 2_655 ?
Fe1 N17 1.947(5) . ?
Fe2 O1M 2.111(6) . ?
Fe2 O2M 2.124(6) . ?
Fe2 O3M 2.094(6) . ?
Fe2 N11 2.120(7) . ?
Fe2 N12 2.093(7) . ?
Fe2 N18 2.105(7) . ?
Fe3 O4M 2.137(6) . ?
Fe3 O5M 2.124(6) . ?
Fe3 O6M 2.102(6) . ?
Fe3 N5 2.136(7) . ?
Fe3 N13 2.112(7) . ?
Fe3 N21 2.110(7) . ?
Fe4 O7M 2.127(6) . ?
Fe4 O8M 2.110(5) . ?
Fe4 O9M 2.117(6) . ?
Fe4 N4 2.121(8) . ?
Fe4 N10 2.128(7) . ?
Fe4 N19 2.127(7) . ?
Fe5 O10M 2.110(5) . ?
Fe5 O11M 2.135(5) . ?
Fe5 O12M 2.100(6) . ?
Fe5 N2 2.132(6) . ?
Fe5 N3 2.128(6) 2_655 ?
Fe5 N20 2.135(7) . ?
O1M H1M 0.859(10) . ?
O1M C1M 1.433(12) . ?
O2M H2M 0.857(10) . ?
O2M C2M 1.429(14) . ?
O3M H3M 0.854(9) . ?
O3M C3M 1.439(11) . ?
O4M H4M 0.874(10) . ?
O4M H4MA 0.876(9) . ?
O4M C4M 1.409(9) . ?
O4M C4N 1.438(15) . ?
O5M H5MB 0.871(10) . ?
O5M C5M 1.401(18) . ?
O5M C5N 1.391(17) . ?
O5M C5O 1.436(18) . ?
O5M H5M 0.86(2) . ?
O5M H5MA 0.86(2) . ?
O6M H6M 0.852(9) . ?
O6M C6M 1.400(12) . ?
O7M H7M 0.853(10) . ?
O7M H7MA 0.851(10) . ?
O7M C7M 1.445(15) . ?
O7M C7N 1.463(15) . ?
O8M H8M 0.855(10) . ?
O8M C8M 1.414(11) . ?
O9M H9M 0.854(9) . ?
O9M C9M 1.463(15) . ?
O10M H10M 0.854(9) . ?
O10M C10M 1.420(9) . ?
O11M H11M 0.854(9) . ?
O11M C11M 1.404(10) . ?
O12M C12M 1.332(12) . ?
O12M H12M 0.873(18) . ?
N1 C1 1.122(8) . ?
N2 C2 1.143(9) . ?
N3 C3 1.136(9) . ?
N4 C4 1.138(10) . ?
N5 C5 1.139(9) . ?
N6 C6 1.141(10) . ?
N7 C7 1.153(13) . ?
N8 C8 1.138(15) . ?
N9 C9 1.134(8) . ?
N10 C10 1.149(10) . ?
N11 C11 1.146(10) . ?
N12 C12 1.146(10) . ?
N13 C13 1.146(9) . ?
N14 C14 1.145(10) . ?
N17 C17 1.133(8) . ?
N18 C18 1.144(10) . ?
N19 C19 1.147(9) . ?
N20 C20 1.147(9) . ?
N21 C21 1.132(9) . ?
N22 C22 1.135(11) . ?
N23 C23 1.139(10) . ?
N24 C24 1.144(10) . ?
N15A C15A 1.15(2) . ?
N16A C16A 1.132(19) . ?
N15B C15B 1.21(3) . ?
N16B C16B 1.16(3) . ?
C1M H1MA 0.9800 . ?
C1M H1MB 0.9800 . ?
C1M H1MC 0.9800 . ?
C2M H2MA 0.9800 . ?
C2M H2MB 0.9800 . ?
C2M H2MC 0.9800 . ?
C3M H3MA 0.9800 . ?
C3M H3MB 0.9800 . ?
C3M H3MC 0.9800 . ?
C4M H4MB 0.9800 . ?
C4M H4MC 0.9800 . ?
C4M H4MD 0.9800 . ?
C5M H5MC 0.9800 . ?
C5M H5MD 0.9800 . ?
C5M H5ME 0.9800 . ?
C6M H6MA 0.9800 . ?
C6M H6MB 0.9800 . ?
C6M H6MC 0.9800 . ?
C7M H7MB 0.9800 . ?
C7M H7MC 0.9800 . ?
C7M H7MD 0.9800 . ?
C8M H8MA 0.9800 . ?
C8M H8MB 0.9800 . ?
C8M H8MC 0.9800 . ?
C9M H9MA 0.9800 . ?
C9M H9MB 0.9800 . ?
C9M H9MC 0.9800 . ?
C10M H10A 0.9800 . ?
C10M H10B 0.9800 . ?
C10M H10C 0.9800 . ?
C11M H11A 0.9800 . ?
C11M H11B 0.9800 . ?
C11M H11C 0.9800 . ?
C12M H12A 0.9800 . ?
C12M H12B 0.9800 . ?
C12M H12C 0.9800 . ?
C4N H4NA 0.9800 . ?
C4N H4NB 0.9800 . ?
C4N H4NC 0.9800 . ?
C5N H5NA 0.9800 . ?
C5N H5NB 0.9800 . ?
C5N H5NC 0.9800 . ?
C7N H7NA 0.9800 . ?
C7N H7NB 0.9800 . ?
C7N H7NC 0.9800 . ?
C5O H5OA 0.9800 . ?
C5O H5OB 0.9800 . ?
C5O H5OC 0.9800 . ?
O2S C2S 1.46(6) . ?
O3S C3S 1.41(2) . ?
O4S C4S 1.433(18) . ?
C4S O16S 0.89(6) 7_666 ?
O5S C5S 1.40(2) . ?
O5S C8S 1.71(8) 2_655 ?
C5S C8S 1.78(7) 2_655 ?
O6S C6S 1.492(17) . ?
O7S C7S 1.429(16) . ?
O8S C8S 1.384(19) . ?
O9S C9S 1.392(18) . ?
O10S C10S 1.36(2) . ?
O11S C11S 1.411(15) . ?
O12S C12S 1.430(17) . ?
O13S C13S 1.382(19) . ?
O14S C14S 1.39(2) . ?
O15S C15S 1.41(2) . ?
O16S C16S 1.39(2) . ?
O1SA C1S 1.341(16) . ?
O1SA C1S 1.342(16) 2_655 ?
O1SB C1S 1.425(18) . ?
O1SB C1S 1.74(4) 2_655 ?

loop_
_geom_hbond_atom_site_label_D
_geom_hbond_atom_site_label_H
_geom_hbond_atom_site_label_A
_geom_hbond_distance_DH
_geom_hbond_distance_HA
_geom_hbond_distance_DA
_geom_hbond_angle_DHA
_geom_hbond_site_symmetry_A
_geom_hbond_publ_flag
O4M H4M O2S 0.874(10) 1.89(5) 2.71(3) 155(9) 3_445 yes

loop_
_geom_torsion_atom_site_label_1
_geom_torsion_atom_site_label_2
_geom_torsion_atom_site_label_3
_geom_torsion_atom_site_label_4
_geom_torsion
_geom_torsion_site_symmetry_1
_geom_torsion_site_symmetry_2
_geom_torsion_site_symmetry_3
_geom_torsion_site_symmetry_4
_geom_torsion_publ_flag
C1S O1SB C1S O1SB -8(3) 2_655 . . 2_655 ?
